data_2000968
loop_
_publ_author_name
'Gallacher, A. C.'
'Pinkerton, A. A.'

_publ_section_title
;
 Bis(diethylthiophosphoryl) trisulfide
;
_journal_issue 4
_journal_name_full 'Acta Crystallographica Section C'
_journal_page_first 701
_journal_page_last 703
_journal_paper_doi 10.1107/S010827019101082X
_journal_volume 48
_journal_year 1992
_chemical_formula_sum 'C8 H20 P2 S5'
_chemical_formula_weight 338.52
_symmetry_cell_setting monoclinic
_symmetry_space_group_name_Hall '-P 2ybc'
_symmetry_space_group_name_H-M 'P 1 21/c 1'
_cell_angle_alpha 90
_cell_angle_beta 115.96(3)
_cell_angle_gamma 90
_cell_formula_units_Z 4
_cell_length_a 11.998(3)
_cell_length_b 12.678(4)
_cell_length_c 12.181(6)
_cell_volume 1665.9(11)
_diffrn_radiation_type Mo
_diffrn_radiation_wavelength 0.71073
_exptl_absorpt_coefficient_mu 0.83
_exptl_crystal_density_diffrn 1.35
_exptl_crystal_F_000 712
_cod_data_source_file cr0349.cif
_cod_data_source_block cr0349a
_cod_original_cell_volume 1666(2)
_cod_database_code 2000968

loop_
_atom_site_label
_atom_site_fract_x
_atom_site_fract_y
_atom_site_fract_z
S1 .4379(2) -.0726(2) .8047(2)
S2 .57650(10) .0551(2) .67410(10)
S3 .70140(10) .1755(2) .70240(10)
S4 .87470(10) .1086(2) .77370(10)
S5 1.07440(10) .0052(2) .7003(2)
P1 .55520(10) .04250(10) .83710(10)
P2 .90980(10) .06590(10) .62410(10)
C1 .5075(5) .1701(5) .8656(5)
C2 .3772(6) .1995(6) .7770(7)
C3 .7088(5) .0226(5) .9604(5)
C4 .7674(5) -.0811(5) .9599(6)
C5 .7851(5) -.0181(5) .5292(5)
C6 .7865(6) -.1269(5) .5830(6)
C7 .8925(5) .1843(5) .5357(5)
C8 .9876(6) .2676(6) .5983(6)
H1A .574 .218 .873
H1B .514 .172 .941
H2A .363 .269 .792
H2B .383 .208 .695
H2C .320 .157 .783
H3A .688 .034 1.017
H3B .758 .082 .950
H4A .848 -.081 1.035
H4B .717 -.139 .950
H4C .773 -.088 .894
H5A .701 .020 .518
H5B .797 -.031 .466
H6A .790 -.117 .667
H6B .858 -.167 .588
H6C .719 -.167 .525
H7A .810 .204 .506
H7B .894 .166 .460
H8A .977 .339 .542
H8B .983 .286 .668
H8C 1.076 .241 .626

loop_
_geom_bond_atom_site_label_1
_geom_bond_atom_site_label_2
_geom_bond_distance
S1 P1 1.944(2)
S2 S3 2.060(3)
S2 P1 2.116(3)
S3 S4 2.052(2)
S4 P2 2.112(3)
S5 P2 1.937(2)
P1 C1 1.799(7)
P1 C3 1.814(5)
P2 C5 1.788(5)
P2 C7 1.806(6)
C1 C2 1.507(8)
C3 C4 1.492(9)
C5 C6 1.524(9)
C7 C8 1.495(8)
